data_2227725
loop_
_publ_author_name
'Kalateh, Khadijeh'
'Ahmadi, Roya'
'Amani, Vahid'

_publ_section_title
;
 Dibromido(6-methyl-2,2'-bipyridine-\k^2^<i>N</i>,<i>N</i>')zinc(II)
;
_journal_coeditor_code JJ2041
_journal_issue 10
_journal_name_full 'Acta Crystallographica Section E'
_journal_page_first m1241
_journal_paper_doi 10.1107/S1600536810035658
_journal_volume 66
_journal_year 2010
_chemical_formula_iupac '[Zn Br2 (C11 H10 N2)]'
_chemical_formula_moiety 'C11 H10 Br2 N2 Zn1'
_chemical_formula_sum 'C11 H10 Br2 N2 Zn'
_chemical_formula_weight 395.40
_chemical_name_systematic
;
Dibromido(6-methyl-2,2'-bipyridine-\k^2^<i>N</i>,<i>N</i>')zinc(II)
;
_space_group_IT_number 14
_symmetry_cell_setting monoclinic
_symmetry_space_group_name_Hall '-P 2yn'
_symmetry_space_group_name_H-M 'P 1 21/n 1'
_atom_sites_solution_hydrogens geom
_atom_sites_solution_primary direct
_atom_sites_solution_secondary difmap
_cell_angle_alpha 90.00
_cell_angle_beta 96.972(8)
_cell_angle_gamma 90.00
_cell_formula_units_Z 4
_cell_length_a 7.6445(7)
_cell_length_b 9.7487(11)
_cell_length_c 17.8347(18)
_cell_measurement_reflns_used 985
_cell_measurement_temperature 298(2)
_cell_measurement_theta_max 29.39
_cell_measurement_theta_min 2.30
_cell_volume 1319.3(2)
_computing_cell_refinement 'SAINT (Bruker, 1998)'
_computing_data_collection 'SMART (Bruker, 1998)'
_computing_data_reduction 'SAINT (Bruker, 1998)'
_computing_molecular_graphics 'ORTEP-3 (Farrugia, 1997)'
_computing_publication_material 'WinGX (Farrugia, 1999)'
_computing_structure_refinement 'SHELXTL (Sheldrick, 2008)'
_computing_structure_solution 'SHELXTL (Sheldrick, 2008)'
_diffrn_ambient_temperature 298(2)
_diffrn_measured_fraction_theta_full 0.981
_diffrn_measured_fraction_theta_max 0.981
_diffrn_measurement_device_type 'Bruker SMART CCD area-detector'
_diffrn_measurement_method '\f and \w scans'
_diffrn_radiation_monochromator graphite
_diffrn_radiation_source 'fine-focus sealed tube'
_diffrn_radiation_type MoK\a
_diffrn_radiation_wavelength 0.71073
_diffrn_reflns_av_R_equivalents 0.1185
_diffrn_reflns_av_sigmaI/netI 0.0628
_diffrn_reflns_limit_h_max 10
_diffrn_reflns_limit_h_min -8
_diffrn_reflns_limit_k_max 13
_diffrn_reflns_limit_k_min -13
_diffrn_reflns_limit_l_max 24
_diffrn_reflns_limit_l_min -24
_diffrn_reflns_number 15389
_diffrn_reflns_theta_full 29.39
_diffrn_reflns_theta_max 29.39
_diffrn_reflns_theta_min 2.30
_diffrn_standards_number 0
_exptl_absorpt_coefficient_mu 7.893
_exptl_absorpt_correction_T_max 0.310
_exptl_absorpt_correction_T_min 0.076
_exptl_absorpt_correction_type multi-scan
_exptl_absorpt_process_details '(SADABS; Sheldrick, 2003)'
_exptl_crystal_colour Colorless
_exptl_crystal_density_diffrn 1.991
_exptl_crystal_density_method 'not measured'
_exptl_crystal_description Prism
_exptl_crystal_F_000 760
_exptl_crystal_size_max 0.46
_exptl_crystal_size_mid 0.30
_exptl_crystal_size_min 0.15
_refine_diff_density_max 2.140
_refine_diff_density_min -1.137
_refine_ls_extinction_method none
_refine_ls_goodness_of_fit_ref 1.126
_refine_ls_hydrogen_treatment constr
_refine_ls_matrix_type full
_refine_ls_number_parameters 145
_refine_ls_number_reflns 3567
_refine_ls_number_restraints 0
_refine_ls_restrained_S_all 1.126
_refine_ls_R_factor_all 0.1207
_refine_ls_R_factor_gt 0.0860
_refine_ls_shift/su_max 0.002
_refine_ls_shift/su_mean 0.000
_refine_ls_structure_factor_coef Fsqd
_refine_ls_weighting_details 'calc w=1/[\s^2^(Fo^2^)+(0.0565P)^2^+8.4252P] where P=(Fo^2^+2Fc^2^)/3'
_refine_ls_weighting_scheme calc
_refine_ls_wR_factor_gt 0.1880
_refine_ls_wR_factor_ref 0.2070
_reflns_number_gt 2498
_reflns_number_total 3567
_reflns_threshold_expression I>2sigma(I)
_cod_data_source_file jj2041.cif
_cod_data_source_block I
_cod_original_sg_symbol_H-M 'P 21/n'
_cod_original_formula_sum 'C11 H10 Br2 N2 Zn1'
_cod_database_code 2227725
_cod_database_fobs_code 2227725

loop_
_symmetry_equiv_pos_site_id
_symmetry_equiv_pos_as_xyz
1 x,y,z
2 1/2-x,1/2+y,1/2-z
3 -x,-y,-z
4 1/2+x,1/2-y,1/2+z

loop_
_atom_site_type_symbol
_atom_site_label
_atom_site_fract_x
_atom_site_fract_y
_atom_site_fract_z
_atom_site_U_iso_or_equiv
_atom_site_adp_type
_atom_site_calc_flag
_atom_site_refinement_flags
_atom_site_occupancy
_atom_site_disorder_assembly
_atom_site_disorder_group
C C1 0.651(2) 0.9482(15) 0.2106(6) 0.099(5) Uani d . 1 . .
H H1A 0.7590 0.9042 0.2302 0.119 Uiso calc R 1 . .
H H1B 0.5594 0.8805 0.2012 0.119 Uiso calc R 1 . .
H H1C 0.6183 1.0135 0.2468 0.119 Uiso calc R 1 . .
C C2 0.6740(14) 1.0200(10) 0.1390(6) 0.063(2) Uani d . 1 . .
C C3 0.6519(15) 1.1604(12) 0.1292(7) 0.074(3) Uani d . 1 . .
H H3 0.6227 1.2153 0.1685 0.089 Uiso calc R 1 . .
C C4 0.6738(15) 1.2162(11) 0.0608(8) 0.075(3) Uani d . 1 . .
H H4 0.6559 1.3097 0.0527 0.090 Uiso calc R 1 . .
C C5 0.7221(13) 1.1355(10) 0.0041(6) 0.063(2) Uani d . 1 . .
H H5 0.7415 1.1739 -0.0419 0.076 Uiso calc R 1 . .
C C6 0.7415(11) 0.9971(9) 0.0160(5) 0.051(2) Uani d . 1 . .
C C7 0.7873(11) 0.8977(10) -0.0412(5) 0.0509(19) Uani d . 1 . .
C C8 0.8184(14) 0.9373(12) -0.1129(6) 0.070(3) Uani d . 1 . .
H H8 0.8168 1.0293 -0.1268 0.084 Uiso calc R 1 . .
C C9 0.8523(16) 0.8339(15) -0.1639(6) 0.080(3) Uani d . 1 . .
H H9 0.8735 0.8568 -0.2126 0.096 Uiso calc R 1 . .
C C10 0.8542(18) 0.7025(14) -0.1426(6) 0.080(3) Uani d . 1 . .
H H10 0.8736 0.6339 -0.1768 0.097 Uiso calc R 1 . .
C C11 0.8280(15) 0.6692(12) -0.0710(6) 0.072(3) Uani d . 1 . .
H H11 0.8344 0.5776 -0.0563 0.087 Uiso calc R 1 . .
N N1 0.7182(10) 0.9406(7) 0.0849(4) 0.0508(17) Uani d . 1 . .
N N2 0.7930(10) 0.7647(8) -0.0208(4) 0.0530(17) Uani d . 1 . .
Br Br1 1.04853(15) 0.69883(13) 0.15998(7) 0.0756(4) Uani d . 1 . .
Br Br2 0.54078(15) 0.58954(13) 0.11809(7) 0.0767(4) Uani d . 1 . .
Zn Zn1 0.76827(14) 0.73342(11) 0.09099(6) 0.0525(3) Uani d . 1 . .

loop_
_atom_site_aniso_label
_atom_site_aniso_U_11
_atom_site_aniso_U_22
_atom_site_aniso_U_33
_atom_site_aniso_U_12
_atom_site_aniso_U_13
_atom_site_aniso_U_23
C1 0.147(13) 0.102(10) 0.056(6) 0.016(9) 0.040(8) -0.011(6)
C2 0.063(6) 0.057(5) 0.068(6) 0.004(5) 0.010(5) -0.004(5)
C3 0.061(6) 0.070(7) 0.088(8) 0.006(5) 0.001(5) -0.018(6)
C4 0.071(7) 0.051(5) 0.102(9) 0.003(5) 0.005(6) 0.013(6)
C5 0.063(6) 0.056(5) 0.070(6) 0.003(5) 0.008(5) 0.015(5)
C6 0.038(4) 0.058(5) 0.056(5) -0.005(4) -0.001(3) 0.021(4)
C7 0.045(4) 0.063(5) 0.043(4) -0.006(4) 0.002(3) 0.009(4)
C8 0.060(6) 0.089(7) 0.058(6) -0.018(5) 0.002(5) 0.028(5)
C9 0.076(7) 0.122(11) 0.046(5) -0.016(7) 0.018(5) -0.005(6)
C10 0.091(8) 0.098(9) 0.056(6) -0.006(7) 0.021(6) -0.010(6)
C11 0.081(7) 0.073(7) 0.068(6) 0.007(6) 0.029(6) -0.004(5)
N1 0.052(4) 0.050(4) 0.052(4) 0.004(3) 0.015(3) 0.008(3)
N2 0.059(4) 0.059(4) 0.042(3) -0.001(4) 0.012(3) 0.008(3)
Br1 0.0576(6) 0.0870(8) 0.0815(7) 0.0001(5) 0.0052(5) 0.0382(6)
Br2 0.0673(7) 0.0768(7) 0.0878(8) -0.0131(5) 0.0173(6) 0.0197(6)
Zn1 0.0560(6) 0.0509(6) 0.0528(6) 0.0038(5) 0.0149(4) 0.0129(4)

loop_
_atom_type_symbol
_atom_type_description
_atom_type_scat_dispersion_real
_atom_type_scat_dispersion_imag
_atom_type_scat_source
C C 0.0033 0.0016 'International Tables Vol C Tables 4.2.6.8 and 6.1.1.4'
H H 0.0000 0.0000 'International Tables Vol C Tables 4.2.6.8 and 6.1.1.4'
N N 0.0061 0.0033 'International Tables Vol C Tables 4.2.6.8 and 6.1.1.4'
O O 0.0106 0.0060 'International Tables Vol C Tables 4.2.6.8 and 6.1.1.4'
Br Br -0.2901 2.4595 'International Tables Vol C Tables 4.2.6.8 and 6.1.1.4'
Zn Zn 0.2839 1.4301 'International Tables Vol C Tables 4.2.6.8 and 6.1.1.4'

loop_
_geom_angle_atom_site_label_1
_geom_angle_atom_site_label_2
_geom_angle_atom_site_label_3
_geom_angle_site_symmetry_1
_geom_angle_site_symmetry_3
_geom_angle
_geom_angle_publ_flag
C2 C1 H1A . . 109.5 ?
C2 C1 H1B . . 109.5 ?
H1A C1 H1B . . 109.5 ?
C2 C1 H1C . . 109.5 ?
H1A C1 H1C . . 109.5 ?
H1B C1 H1C . . 109.5 ?
N1 C2 C3 . . 121.8(10) ?
N1 C2 C1 . . 115.0(9) ?
C3 C2 C1 . . 123.2(10) ?
C4 C3 C2 . . 118.7(11) ?
C4 C3 H3 . . 120.7 ?
C2 C3 H3 . . 120.7 ?
C3 C4 C5 . . 120.3(10) ?
C3 C4 H4 . . 119.8 ?
C5 C4 H4 . . 119.8 ?
C4 C5 C6 . . 119.1(10) ?
C4 C5 H5 . . 120.5 ?
C6 C5 H5 . . 120.5 ?
C5 C6 N1 . . 120.5(9) ?
C5 C6 C7 . . 124.6(8) ?
N1 C6 C7 . . 114.9(8) ?
N2 C7 C8 . . 121.0(9) ?
N2 C7 C6 . . 116.5(7) ?
C8 C7 C6 . . 122.4(9) ?
C7 C8 C9 . . 117.7(10) ?
C7 C8 H8 . . 121.2 ?
C9 C8 H8 . . 121.2 ?
C10 C9 C8 . . 120.1(10) ?
C10 C9 H9 . . 120.0 ?
C8 C9 H9 . . 120.0 ?
C9 C10 C11 . . 120.0(11) ?
C9 C10 H10 . . 120.0 ?
C11 C10 H10 . . 120.0 ?
N2 C11 C10 . . 121.8(11) ?
N2 C11 H11 . . 119.1 ?
C10 C11 H11 . . 119.1 ?
C2 N1 C6 . . 119.5(8) ?
C2 N1 Zn1 . . 127.1(6) ?
C6 N1 Zn1 . . 113.3(6) ?
C11 N2 C7 . . 119.4(8) ?
C11 N2 Zn1 . . 126.6(7) ?
C7 N2 Zn1 . . 113.8(6) ?
N2 Zn1 N1 . . 80.9(3) ?
N2 Zn1 Br2 . . 116.8(2) ?
N1 Zn1 Br2 . . 117.6(2) ?
N2 Zn1 Br1 . . 110.1(2) ?
N1 Zn1 Br1 . . 108.6(2) ?
Br2 Zn1 Br1 . . 117.30(6) ?

loop_
_geom_bond_atom_site_label_1
_geom_bond_atom_site_label_2
_geom_bond_site_symmetry_2
_geom_bond_distance
_geom_bond_publ_flag
C1 C2 . 1.486(16) ?
C1 H1A . 0.9600 ?
C1 H1B . 0.9600 ?
C1 H1C . 0.9600 ?
C2 N1 . 1.312(12) ?
C2 C3 . 1.388(15) ?
C3 C4 . 1.364(17) ?
C3 H3 . 0.9300 ?
C4 C5 . 1.368(16) ?
C4 H4 . 0.9300 ?
C5 C6 . 1.370(13) ?
C5 H5 . 0.9300 ?
C6 N1 . 1.378(10) ?
C6 C7 . 1.480(13) ?
C7 N2 . 1.346(11) ?
C7 C8 . 1.383(12) ?
C8 C9 . 1.402(17) ?
C8 H8 . 0.9300 ?
C9 C10 . 1.335(18) ?
C9 H9 . 0.9300 ?
C10 C11 . 1.355(15) ?
C10 H10 . 0.9300 ?
C11 N2 . 1.342(13) ?
C11 H11 . 0.9300 ?
N1 Zn1 . 2.057(7) ?
N2 Zn1 . 2.048(7) ?
Br1 Zn1 . 2.3617(16) ?
Br2 Zn1 . 2.3300(15) ?

loop_
_geom_contact_atom_site_label_1
_geom_contact_atom_site_label_2
_geom_contact_distance
_geom_contact_site_symmetry_1
_geom_contact_site_symmetry_2
_geom_contact_publ_flag
Cg1 Cg2 3.762(5) . 3_675 no
Cg2 Cg3 3.835(6) . 3_775 no

loop_
_geom_hbond_atom_site_label_D
_geom_hbond_atom_site_label_H
_geom_hbond_atom_site_label_A
_geom_hbond_site_symmetry_A
_geom_hbond_distance_DH
_geom_hbond_distance_HA
_geom_hbond_distance_DA
_geom_hbond_angle_DHA
_geom_hbond_publ_flag
C1 H1C Br1 2_655 0.96 2.86 3.805(14) 169 yes
C8 H8 Br1 3_775 0.93 2.93 3.812(12) 159 yes

loop_
_geom_torsion_atom_site_label_1
_geom_torsion_atom_site_label_2
_geom_torsion_atom_site_label_3
_geom_torsion_atom_site_label_4
_geom_torsion_site_symmetry_1
_geom_torsion_site_symmetry_2
_geom_torsion_site_symmetry_3
_geom_torsion_site_symmetry_4
_geom_torsion
_geom_torsion_publ_flag
N1 C2 C3 C4 . . . . 1.2(17) ?
C1 C2 C3 C4 . . . . -179.0(12) ?
C2 C3 C4 C5 . . . . -2.1(18) ?
C3 C4 C5 C6 . . . . 2.5(17) ?
C4 C5 C6 N1 . . . . -2.0(15) ?
C4 C5 C6 C7 . . . . 177.9(9) ?
C5 C6 C7 N2 . . . . -177.1(9) ?
N1 C6 C7 N2 . . . . 2.9(11) ?
C5 C6 C7 C8 . . . . 1.2(14) ?
N1 C6 C7 C8 . . . . -178.8(8) ?
N2 C7 C8 C9 . . . . 1.3(15) ?
C6 C7 C8 C9 . . . . -176.9(9) ?
C7 C8 C9 C10 . . . . -0.1(17) ?
C8 C9 C10 C11 . . . . -2(2) ?
C9 C10 C11 N2 . . . . 3(2) ?
C3 C2 N1 C6 . . . . -0.8(15) ?
C1 C2 N1 C6 . . . . 179.5(10) ?
C3 C2 N1 Zn1 . . . . 176.7(8) ?
C1 C2 N1 Zn1 . . . . -3.0(14) ?
C5 C6 N1 C2 . . . . 1.2(13) ?
C7 C6 N1 C2 . . . . -178.7(8) ?
C5 C6 N1 Zn1 . . . . -176.7(7) ?
C7 C6 N1 Zn1 . . . . 3.4(9) ?
C10 C11 N2 C7 . . . . -1.4(17) ?
C10 C11 N2 Zn1 . . . . -175.1(9) ?
C8 C7 N2 C11 . . . . -0.5(14) ?
C6 C7 N2 C11 . . . . 177.8(9) ?
C8 C7 N2 Zn1 . . . . 174.0(7) ?
C6 C7 N2 Zn1 . . . . -7.7(10) ?
C11 N2 Zn1 N1 . . . . -178.6(9) ?
C7 N2 Zn1 N1 . . . . 7.4(6) ?
C11 N2 Zn1 Br2 . . . . -62.2(9) ?
C7 N2 Zn1 Br2 . . . . 123.7(6) ?
C11 N2 Zn1 Br1 . . . . 74.8(9) ?
C7 N2 Zn1 Br1 . . . . -99.2(6) ?
C2 N1 Zn1 N2 . . . . 176.6(9) ?
C6 N1 Zn1 N2 . . . . -5.8(6) ?
C2 N1 Zn1 Br2 . . . . 61.0(9) ?
C6 N1 Zn1 Br2 . . . . -121.3(5) ?
C2 N1 Zn1 Br1 . . . . -75.2(8) ?
C6 N1 Zn1 Br1 . . . . 102.5(6) ?
